data_1565606
loop_
_publ_author_name
'Yuan, Da-Fu'
'Wang, Zi-Chen'
'Geng, Rui-Sen'
'Ren, Guang-Yi'
'Wright, James S.'
'Ni, Shao-Fei'
'Li, Ming'
'Wen, Li-Rong'
'Zhang, Lin-Bao'

_publ_section_title
;
 Hypervalent iodine promoted the synthesis of cycloheptatrienes and
 cyclopropanes
;
_journal_issue 2
_journal_name_full 'Chemical Science'
_journal_page_first 478
_journal_page_last 485
_journal_paper_doi 10.1039/D1SC05429E
_journal_volume 13
_journal_year 2022
_chemical_formula_moiety 'C19 H16 F3 N O2'
_chemical_formula_sum 'C19 H16 F3 N O2'
_chemical_formula_weight 347.33
_space_group_crystal_system triclinic
_space_group_IT_number 2
_space_group_name_Hall '-P 1'
_space_group_name_H-M_alt 'P -1'
_atom_sites_solution_hydrogens geom
_audit_creation_date 2019-04-04
_audit_creation_method
;
Olex2 1.2
(compiled 2018.05.29 svn.r3508 for OlexSys, GUI svn.r5506)
;
_audit_update_record
;
2019-04-29 deposited with the CCDC.	2021-11-29 downloaded from the CCDC.
;
_cell_angle_alpha 94.9390(10)
_cell_angle_beta 96.7790(10)
_cell_angle_gamma 110.5760(10)
_cell_formula_units_Z 4
_cell_length_a 9.42120(10)
_cell_length_b 10.76290(10)
_cell_length_c 18.7421(2)
_cell_measurement_reflns_used 45791
_cell_measurement_temperature 169.99(13)
_cell_measurement_theta_max 75.2870
_cell_measurement_theta_min 2.4290
_cell_volume 1750.05(3)
_computing_cell_refinement 'CrysAlisPro 1.171.40.14e (Rigaku OD, 2018)'
_computing_data_collection 'CrysAlisPro 1.171.40.14e (Rigaku OD, 2018)'
_computing_data_reduction 'CrysAlisPro 1.171.40.14e (Rigaku OD, 2018)'
_computing_molecular_graphics 'Olex2 (Dolomanov et al., 2009)'
_computing_publication_material 'Olex2 (Dolomanov et al., 2009)'
_computing_structure_refinement 'ShelXL (Sheldrick, 2015)'
_computing_structure_solution 'SHELXT 2018/2 (Sheldrick, 2018)'
_diffrn_ambient_environment N~2~
_diffrn_ambient_temperature 169.99(13)
_diffrn_detector 'CCD plate'
_diffrn_detector_type HyPix
_diffrn_measured_fraction_theta_full 0.997
_diffrn_measured_fraction_theta_max 0.953
_diffrn_measurement_details
;
List of Runs (angles in degrees, time in seconds):

  # Type    Start    End  Width  t~exp~   \w     \q     \k     \f   Frames
#--------------------------------------------------------------------------
  1  \w   -116.00 -28.00   0.50    0.05    --  -47.20 159.00 -14.00  176
  2  \w   -120.00 -48.00   0.50    0.05    --  -47.20-159.00 -46.00  144
  3  \w    -91.00  -5.00   0.50    0.05    --  -47.20 118.00-167.00  172
  4  \w     12.00  91.00   0.50    0.05    --   47.20-118.00 106.00  158
  5  \w     34.00 116.00   0.50    0.05    --   47.20-159.00 -46.00  164
  6  \w     54.00 120.00   0.50    0.05    --   47.20 159.00 -14.00  132
  7  \w   -140.00 -28.00   0.50    0.05    --  -99.00 159.00 -14.00  224
  8  \w   -168.00 -75.00   0.50    0.05    --  -99.00-118.00 106.00  186
  9  \w   -112.00 -26.00   0.50    0.05    --  -99.00 118.00-167.00  172
 10  \w   -164.00 -48.00   0.50    0.05    --  -99.00-159.00 -46.00  232
 11  \w     54.00 164.00   0.50    0.05    --  103.25 159.00 -14.00  220
 12  \w     75.00 138.00   0.50    0.05    --  103.25-159.00 -46.00  126
 13  \w     54.00  80.00   0.50    0.05    --  103.25-118.00 106.00   52
 14  \w    107.00 133.00   0.50    0.05    --  103.25 118.00-167.00   52
 15  \w    -57.00 -31.00   0.50    0.05    --   14.00 163.00 -92.50   52
 16  \w     -7.00  21.00   0.50    0.05    --   26.00 100.00  14.75   56
 17  \w      2.00  27.00   0.50    0.05    --   34.00  97.00 151.07   50
 18  \w      8.00  36.00   0.50    0.05    --   38.00  93.00 -75.06   56
 19  \w     12.00  37.00   0.50    0.05    --   38.00  87.00  49.16   50
 20  \w    -82.00 -36.00   0.50    0.05    --  -47.20 -41.00 -25.46   92
 21  \w    -49.00 -24.00   0.50    0.05    --  -47.20 -77.00 -90.00   50
 22  \w   -121.00 -56.00   0.50    0.05    --  -47.20 -19.00   0.00  130
 23  \w   -105.00 -79.00   0.50    0.05    --  -47.20 -77.00 -90.00   52
 24  \w     87.00 117.00   0.50    0.05    --   47.20  19.00 120.00   60
 25  \w     77.00 116.00   0.50    0.05    --   47.20  38.00-180.00   78
 26  \w     38.00  70.00   0.50    0.05    --   47.20  38.00-180.00   64
 27  \w     41.00  80.00   0.50    0.05    --   47.20  19.00 120.00   78
 28  \w     25.00  54.00   0.50    0.05    --   50.00  82.00 152.43   58
 29  \w     26.00  55.00   0.50    0.05    --   50.00  81.00-165.49   58
 30  \w     29.00  93.00   0.50    0.05    --   50.00  77.00   4.74  128
 31  \w    -57.00 -31.00   0.50    0.05    --  -54.00 -77.00  43.27   52
 32  \w     34.00  60.00   0.50    0.05    --   54.00  74.00-133.02   52
 33  \w     33.00  59.00   0.50    0.05    --   54.00  77.00 121.08   52
 34  \w     30.00  56.00   0.50    0.05    --   54.00  81.00  76.51   52
 35  \w     34.00  65.00   0.50    0.05    --   58.00  80.00-115.73   62
 36  \w     33.00  59.00   0.50    0.05    --   58.00  83.00 -12.68   52
 37  \w     36.00  73.00   0.50    0.05    --   58.00  78.00 -76.14   74
 38  \w     38.00  64.00   0.50    0.05    --   58.00  75.00  74.85   52
 39  \w    -79.00 -41.00   0.50    0.05    --  -62.00 -73.00-137.52   76
 40  \w    -64.00 -38.00   0.50    0.05    --  -62.00 -82.00 -93.44   52
 41  \w     43.00  68.00   0.50    0.05    --   62.00  77.00  76.64   50
 42  \w     38.00  72.00   0.50    0.05    --   62.00  80.00  34.93   68
 43  \w     40.00  78.00   0.50    0.05    --   62.00  76.00 -65.67   76
 44  \w     40.00  66.00   0.50    0.05    --   62.00  75.00 176.30   52
 45  \w    -75.00 -48.00   0.50    0.05    --  -66.00 -66.00-178.22   54
 46  \w     42.00  69.00   0.50    0.05    --   66.00  79.00 -44.58   54
 47  \w     51.00  77.00   0.50    0.05    --   66.00  66.00  97.02   52
 48  \w     43.00  69.00   0.50    0.05    --   66.00  79.00   7.69   52
 49  \w    -79.00 -53.00   0.50    0.05    --  -70.00 -63.00 171.30   52
 50  \w    -76.00 -49.00   0.50    0.05    --  -70.00 -80.00  33.02   54
 51  \w    -79.00 -48.00   0.50    0.05    --  -70.00 -76.00-136.03   62
 52  \w    -96.00 -54.00   0.50    0.05    --  -70.00 -62.00  61.73   84
 53  \w     47.00  74.00   0.50    0.05    --   70.00  79.00 123.95   54
 54  \w    -78.00 -51.00   0.50    0.05    --  -74.00 -83.00 -52.97   54
 55  \w    -75.00 -49.00   0.50    0.05    --  -74.00 -82.00 128.72   52
 56  \w    -75.00 -49.00   0.50    0.05    --  -74.00 -81.00-106.53   52
 57  \w    -85.00 -59.00   0.50    0.05    --  -74.00 -62.00 167.65   52
 58  \w    -76.00 -50.00   0.50    0.05    --  -74.00 -79.00  50.32   52
 59  \w    -78.00 -52.00   0.50    0.05    --  -78.00 -83.00  20.08   52
 60  \w    -80.00 -53.00   0.50    0.05    --  -78.00 -81.00 -12.08   54
 61  \w    -77.00 -52.00   0.50    0.05    --  -78.00 -83.00 145.40   50
 62  \w    -85.00 -59.00   0.50    0.05    --  -82.00 -77.00 178.84   52
 63  \w    -82.00 -56.00   0.50    0.05    --  -82.00 -83.00 129.62   52
 64  \w    -87.00 -60.00   0.50    0.05    --  -82.00 -74.00 102.75   54
 65  \w    -81.00 -56.00   0.50    0.05    --  -82.00 -83.00 -96.27   50
 66  \w    -91.00 -65.00   0.50    0.05    --  -82.00 -63.00-163.74   52
 67  \w   -154.00 -59.00   0.50    0.05    --  -82.00 -76.00 -36.85  190
 68  \w    -90.00 -57.00   0.50    0.05    --  -82.00 -81.00 -79.40   66
 69  \w    -86.00 -60.00   0.50    0.05    --  -86.00 -83.00  53.80   52
 70  \w   -152.00-126.00   0.50    0.05    --  -86.00 -83.00  53.80   52
 71  \w    -92.00 -64.00   0.50    0.05    --  -86.00 -74.00   3.93   56
 72  \w   -157.00-131.00   0.50    0.05    --  -86.00 -74.00   3.93   52
 73  \w   -159.00 -64.00   0.50    0.05    --  -86.00 -74.00 -88.34  190
 74  \w   -161.00 -73.00   0.50    0.05    --  -90.00 -62.00  64.22  176
 75  \w   -100.00 -73.00   0.50    0.05    --  -90.00 -62.00-164.15   54
 76  \w    -92.00 -67.00   0.50    0.05    --  -90.00 -76.00  99.75   50
 77  \w   -119.00 -94.00   0.50    0.05    --  -90.00 -76.00  99.75   50
 78  \w    -98.00 -71.00   0.50    0.05    --  -90.00 -68.00 117.61   54
 79  \w   -151.00 -71.00   0.50    0.05    --  -90.00 -67.00-130.25  160
 80  \w   -114.00 -72.00   0.50    0.05    --  -90.00 -64.00  43.29   84
 81  \w   -154.00-128.00   0.50    0.05    --  -90.00 -69.00 155.39   52
 82  \w   -102.00 -70.00   0.50    0.05    --  -90.00 -69.00 155.39   64
 83  \w    -95.00 -68.00   0.50    0.05    --  -90.00 -76.00 -92.78   54
 84  \w   -165.00 -80.00   0.50    0.05    --  -94.00 -53.00-103.71  170
 85  \w   -167.00 -75.00   0.50    0.05    --  -94.00 -68.00 146.72  184
 86  \w    -98.00 -71.00   0.50    0.05    --  -94.00 -76.00 123.06   54
 87  \w   -151.00-124.00   0.50    0.05    --  -94.00 -76.00 123.06   54
 88  \w   -102.00 -74.00   0.50    0.05    --  -98.00 -80.00-161.80   56
 89  \w   -157.00-113.00   0.50    0.05    --  -98.00 -80.00-161.80   88
 90  \w   -121.00 -28.00   0.50    0.05    --  -99.00  77.00  30.00  186
 91  \w   -117.00 -54.00   0.50    0.05    --  -99.00 125.00  60.00  126
 92  \w   -167.00 -78.00   0.50    0.05    --  -99.00 -73.00-145.26  178
 93  \w   -167.00 -80.00   0.50    0.05    --  -99.00 -68.00 -53.26  174
 94  \w   -111.00 -74.00   0.50    0.05    --  -99.00 -81.00 104.35   74
 95  \w   -148.00 -76.00   0.50    0.05    --  -99.00 -77.00   0.00  144
 96  \w   -107.00 -75.00   0.50    0.05    --  -99.00 -79.00  32.72   64
 97  \w   -168.00 -77.00   0.50    0.05    --  -99.00 -78.00  47.24  182
 98  \w   -105.00 -76.00   0.50    0.05    --  -99.00 -78.00 -98.27   58
 99  \w   -123.00 -82.00   0.50    0.05    --  -99.00 -61.00 -30.00   82
100  \w   -117.00 -27.00   0.50    0.05    --  -99.00 125.00-150.00  180
101  \w   -168.00 -79.00   0.50    0.05    --  -99.00 -70.00 128.32  178
102  \w   -168.00 -76.00   0.50    0.05    --  -99.00 -77.00 -30.00  184
103  \w   -167.00-141.00   0.50    0.05    --  -99.00-125.00-120.00   52
104  \w     67.00 117.00   0.50    0.05    --  103.25 -61.00-120.00  100
105  \w     32.00  60.00   0.50    0.05    --  103.25 -61.00-120.00   56
106  \w     38.00 115.00   0.50    0.05    --  103.25 -45.00  90.00  154
107  \w     71.00  97.00   0.50    0.05    --  103.25 -94.00  30.00   52
108  \w     43.00  69.00   0.50    0.05    --  103.25 -94.00  30.00   52
109  \w     62.00 113.00   0.50    0.05    --  103.25 -45.00-120.00  102
110  \w     54.00 100.00   0.50    0.05    --  103.25 -61.00  90.00   92
111  \w     81.00 108.00   0.50    0.05    --  103.25  77.00-180.00   54
;
_diffrn_measurement_device 'four-circle diffractometer'
_diffrn_measurement_device_type 'XtaLAB Synergy R, HyPix'
_diffrn_measurement_method '\w scans'
_diffrn_orient_matrix_type 'CrysAlisPro convention (1999,Acta A55,543-557)'
_diffrn_orient_matrix_UB_11 -0.0089942000
_diffrn_orient_matrix_UB_12 0.0614342000
_diffrn_orient_matrix_UB_13 -0.0708825000
_diffrn_orient_matrix_UB_21 0.0824459000
_diffrn_orient_matrix_UB_22 0.1414147000
_diffrn_orient_matrix_UB_23 0.0427214000
_diffrn_orient_matrix_UB_31 0.1562697000
_diffrn_orient_matrix_UB_32 -0.0072006000
_diffrn_orient_matrix_UB_33 -0.0115772000
_diffrn_radiation_monochromator mirror
_diffrn_radiation_probe x-ray
_diffrn_radiation_type CuK\a
_diffrn_radiation_wavelength 1.54184
_diffrn_reflns_av_R_equivalents 0.0185
_diffrn_reflns_av_unetI/netI 0.0074
_diffrn_reflns_Laue_measured_fraction_full 0.997
_diffrn_reflns_Laue_measured_fraction_max 0.953
_diffrn_reflns_limit_h_max 11
_diffrn_reflns_limit_h_min -10
_diffrn_reflns_limit_k_max 13
_diffrn_reflns_limit_k_min -13
_diffrn_reflns_limit_l_max 23
_diffrn_reflns_limit_l_min -23
_diffrn_reflns_number 63483
_diffrn_reflns_point_group_measured_fraction_full 0.997
_diffrn_reflns_point_group_measured_fraction_max 0.953
_diffrn_reflns_theta_full 67.684
_diffrn_reflns_theta_max 75.509
_diffrn_reflns_theta_min 2.397
_diffrn_source 'Rotating-anode X-ray tube'
_diffrn_source_type 'PhotonJet R (Cu) X-ray Source'
_exptl_absorpt_coefficient_mu 0.913
_exptl_absorpt_correction_T_max 1.00000
_exptl_absorpt_correction_T_min 0.83841
_exptl_absorpt_correction_type multi-scan
_exptl_absorpt_process_details
;
CrysAlisPro 1.171.40.14e (Rigaku Oxford Diffraction, 2018)
Empirical absorption correction using spherical harmonics,
 implemented in SCALE3 ABSPACK scaling algorithm.
;
_exptl_crystal_colour colourless
_exptl_crystal_colour_primary colourless
_exptl_crystal_density_diffrn 1.318
_exptl_crystal_description block
_exptl_crystal_F_000 720
_exptl_crystal_size_max 0.322
_exptl_crystal_size_mid 0.235
_exptl_crystal_size_min 0.211
_refine_diff_density_max 0.326
_refine_diff_density_min -0.432
_refine_diff_density_rms 0.039
_refine_ls_extinction_method none
_refine_ls_goodness_of_fit_ref 1.055
_refine_ls_hydrogen_treatment constr
_refine_ls_matrix_type full
_refine_ls_number_parameters 451
_refine_ls_number_reflns 6919
_refine_ls_number_restraints 0
_refine_ls_restrained_S_all 1.055
_refine_ls_R_factor_all 0.0446
_refine_ls_R_factor_gt 0.0428
_refine_ls_shift/su_max 0.001
_refine_ls_shift/su_mean 0.000
_refine_ls_structure_factor_coef Fsqd
_refine_ls_weighting_details 'w=1/[\s^2^(Fo^2^)+(0.0491P)^2^+0.6120P] where P=(Fo^2^+2Fc^2^)/3'
_refine_ls_weighting_scheme calc
_refine_ls_wR_factor_gt 0.1063
_refine_ls_wR_factor_ref 0.1081
_reflns_Friedel_coverage 0.000
_reflns_number_gt 6582
_reflns_number_total 6919
_reflns_threshold_expression 'I > 2\s(I)'
_cod_data_source_file d1sc05429e2.cif
_cod_data_source_block tx560
_cod_depositor_comments 'Adding full bibliography for 1565604--1565606.cif.'
_cod_database_code 1565606
_shelx_shelxl_version_number 2017/1
_chemical_oxdiff_formula CHNO
_shelx_space_group_comment
;
The symmetry employed for this shelxl refinement is uniquely defined
by the following loop, which should always be used as a source of
symmetry information in preference to the above space-group names.
They are only intended as comments.
;
_reflns_odcompleteness_completeness 99.76
_reflns_odcompleteness_iscentric 1
_reflns_odcompleteness_theta 66.97
_olex2_refinement_description
;
1. Fixed Uiso
 At 1.2 times of:
  All C(H) groups, All C(H,H) groups, All N(H) groups
2.a Secondary CH2 refined with riding coordinates:
 C18(H18A,H18B), C18A(H18C,H18D)
2.b Aromatic/amide H refined with riding coordinates:
 N1(H1), C2(H2), C3(H3), C4(H4), C5(H5), C6(H6), C9(H9), C10(H10), C11(H11),
 C12(H12), C13(H13), C15(H15), N1A(H1A), C2A(H2A), C3A(H3A), C4A(H4A), C5A(H5A),
  C6A(H6A), C9A(H9A), C10A(H10A), C11A(H11A), C12A(H12A), C13A(H13A), C15A(H15A)
2.c X=CH2 refined with riding coordinates:
 C16(H16A,H16B), C16A(H16C,H16D)
;
_olex2_submission_special_instructions 'No special instructions were received'
_oxdiff_exptl_absorpt_empirical_details
;
Empirical correction (ABSPACK) includes:
- Absorption correction using spherical harmonics
- Frame scaling
;
_oxdiff_exptl_absorpt_empirical_full_max 1.221
_oxdiff_exptl_absorpt_empirical_full_min 0.845

loop_
_space_group_symop_operation_xyz
'x, y, z'
'-x, -y, -z'

loop_
_atom_site_label
_atom_site_type_symbol
_atom_site_fract_x
_atom_site_fract_y
_atom_site_fract_z
_atom_site_U_iso_or_equiv
_atom_site_adp_type
_atom_site_occupancy
_atom_site_site_symmetry_order
_atom_site_calc_flag
_atom_site_refinement_flags_posn
_atom_site_refinement_flags_adp
_atom_site_refinement_flags_occupancy
_atom_site_disorder_assembly
_atom_site_disorder_group
F1 F 0.3002(2) 0.10614(14) 0.74637(7) 0.1052(5) Uani 1 1 d . . . . .
F2 F 0.17212(15) -0.05158(12) 0.65947(8) 0.0897(4) Uani 1 1 d . . . . .
F3 F 0.39988(19) -0.03060(13) 0.70417(10) 0.1128(6) Uani 1 1 d . . . . .
O1 O 0.41874(10) 0.38294(10) 0.67956(5) 0.0402(2) Uani 1 1 d . . . . .
O2 O 0.52044(11) 0.22254(9) 0.66185(6) 0.0423(2) Uani 1 1 d . . . . .
N1 N 0.66252(12) 0.41432(11) 0.72996(6) 0.0353(2) Uani 1 1 d . . . . .
H1 H 0.731789 0.379240 0.731894 0.042 Uiso 1 1 calc R . . . .
C1 C 0.72965(14) 0.78258(12) 0.77342(6) 0.0316(3) Uani 1 1 d . . . . .
C2 C 0.61752(15) 0.79529(14) 0.81229(7) 0.0378(3) Uani 1 1 d . . . . .
H2 H 0.532844 0.719790 0.815554 0.045 Uiso 1 1 calc R . . . .
C3 C 0.63054(18) 0.91931(15) 0.84625(8) 0.0458(3) Uani 1 1 d . . . . .
H3 H 0.553560 0.926898 0.871130 0.055 Uiso 1 1 calc R . . . .
C4 C 0.75751(19) 1.03159(15) 0.84323(8) 0.0472(3) Uani 1 1 d . . . . .
H4 H 0.766464 1.114637 0.866295 0.057 Uiso 1 1 calc R . . . .
C5 C 0.87107(18) 1.02024(14) 0.80589(8) 0.0455(3) Uani 1 1 d . . . . .
H5 H 0.957744 1.095434 0.804740 0.055 Uiso 1 1 calc R . . . .
C6 C 0.85644(16) 0.89714(14) 0.77009(7) 0.0381(3) Uani 1 1 d . . . . .
H6 H 0.931747 0.890857 0.743628 0.046 Uiso 1 1 calc R . . . .
C7 C 0.71332(14) 0.65087(13) 0.73397(6) 0.0310(3) Uani 1 1 d . . . . .
C8 C 0.71149(15) 0.64504(13) 0.65415(7) 0.0355(3) Uani 1 1 d . . . . .
C9 C 0.61887(18) 0.69659(15) 0.61256(8) 0.0442(3) Uani 1 1 d . . . . .
H9 H 0.558738 0.735750 0.634760 0.053 Uiso 1 1 calc R . . . .
C10 C 0.6156(2) 0.68994(19) 0.53810(9) 0.0586(4) Uani 1 1 d . . . . .
H10 H 0.551493 0.722708 0.510485 0.070 Uiso 1 1 calc R . . . .
C11 C 0.7069(3) 0.6351(2) 0.50486(9) 0.0686(5) Uani 1 1 d . . . . .
H11 H 0.704730 0.630943 0.454955 0.082 Uiso 1 1 calc R . . . .
C12 C 0.8012(3) 0.5865(2) 0.54578(10) 0.0714(6) Uani 1 1 d . . . . .
H12 H 0.864063 0.550700 0.523537 0.086 Uiso 1 1 calc R . . . .
C13 C 0.8033(2) 0.59053(19) 0.62001(8) 0.0533(4) Uani 1 1 d . . . . .
H13 H 0.866682 0.556407 0.647135 0.064 Uiso 1 1 calc R . . . .
C14 C 0.69866(13) 0.54404(12) 0.76916(7) 0.0313(3) Uani 1 1 d . . . . .
C15 C 0.71900(15) 0.54906(14) 0.84800(7) 0.0367(3) Uani 1 1 d . . . . .
H15 H 0.754877 0.633104 0.875710 0.044 Uiso 1 1 calc R . . . .
C16 C 0.69042(18) 0.44349(17) 0.88314(9) 0.0493(4) Uani 1 1 d . . . . .
H16A H 0.654400 0.357713 0.857374 0.059 Uiso 1 1 calc R . . . .
H16B H 0.706368 0.455099 0.933581 0.059 Uiso 1 1 calc R . . . .
C17 C 0.52533(14) 0.34564(12) 0.69049(7) 0.0315(3) Uani 1 1 d . . . . .
C18 C 0.37235(17) 0.12784(14) 0.63197(8) 0.0448(3) Uani 1 1 d . . . . .
H18A H 0.378470 0.075505 0.588440 0.054 Uiso 1 1 calc R . . . .
H18B H 0.303472 0.174166 0.618874 0.054 Uiso 1 1 calc R . . . .
C19 C 0.3123(2) 0.03813(18) 0.68587(11) 0.0637(5) Uani 1 1 d . . . . .
F1A F -0.18873(17) 0.26082(13) 0.56209(7) 0.0888(4) Uani 1 1 d . . . . .
F2A F -0.11492(17) 0.11236(15) 0.51297(6) 0.0933(4) Uani 1 1 d . . . . .
F3A F -0.34409(14) 0.05599(14) 0.53658(7) 0.0872(4) Uani 1 1 d . . . . .
O1A O -0.09984(10) 0.31560(10) 0.73451(6) 0.0419(2) Uani 1 1 d . . . . .
O2A O 0.00193(11) 0.19815(9) 0.66325(5) 0.0407(2) Uani 1 1 d . . . . .
N1A N 0.15108(12) 0.39868(11) 0.72007(6) 0.0343(2) Uani 1 1 d . . . . .
H1A H 0.221856 0.378132 0.702859 0.041 Uiso 1 1 calc R . . . .
C1A C 0.21965(13) 0.67436(11) 0.87518(6) 0.0283(2) Uani 1 1 d . . . . .
C2A C 0.13945(15) 0.75567(12) 0.85454(7) 0.0335(3) Uani 1 1 d . . . . .
H2A H 0.067979 0.728801 0.812173 0.040 Uiso 1 1 calc R . . . .
C3A C 0.16528(16) 0.87665(13) 0.89669(7) 0.0375(3) Uani 1 1 d . . . . .
H3A H 0.112337 0.930877 0.882020 0.045 Uiso 1 1 calc R . . . .
C4A C 0.26942(16) 0.91647(12) 0.96033(7) 0.0368(3) Uani 1 1 d . . . . .
H4A H 0.286622 0.997440 0.988438 0.044 Uiso 1 1 calc R . . . .
C5A C 0.34809(15) 0.83572(13) 0.98218(7) 0.0349(3) Uani 1 1 d . . . . .
H5A H 0.417528 0.862163 1.025227 0.042 Uiso 1 1 calc R . . . .
C6A C 0.32371(14) 0.71575(12) 0.94015(7) 0.0310(3) Uani 1 1 d . . . . .
H6A H 0.377007 0.662028 0.955221 0.037 Uiso 1 1 calc R . . . .
C7A C 0.19455(13) 0.54337(11) 0.83212(7) 0.0287(2) Uani 1 1 d . . . . .
C8A C 0.17687(13) 0.43059(11) 0.87546(7) 0.0294(2) Uani 1 1 d . . . . .
C9A C 0.27141(16) 0.35642(13) 0.87285(8) 0.0391(3) Uani 1 1 d . . . . .
H9A H 0.342513 0.372870 0.841033 0.047 Uiso 1 1 calc R . . . .
C10A C 0.26019(19) 0.25802(15) 0.91746(9) 0.0482(4) Uani 1 1 d . . . . .
H10A H 0.324105 0.209174 0.915438 0.058 Uiso 1 1 calc R . . . .
C11A C 0.15484(19) 0.23213(14) 0.96481(8) 0.0470(3) Uani 1 1 d . . . . .
H11A H 0.147997 0.166367 0.994752 0.056 Uiso 1 1 calc R . . . .
C12A C 0.05962(17) 0.30458(13) 0.96743(8) 0.0418(3) Uani 1 1 d . . . . .
H12A H -0.012206 0.286908 0.998896 0.050 Uiso 1 1 calc R . . . .
C13A C 0.07082(15) 0.40327(12) 0.92340(7) 0.0344(3) Uani 1 1 d . . . . .
H13A H 0.006836 0.451986 0.925810 0.041 Uiso 1 1 calc R . . . .
C14A C 0.19077(13) 0.52893(12) 0.75960(7) 0.0307(3) Uani 1 1 d . . . . .
C15A C 0.22792(15) 0.63773(14) 0.71520(7) 0.0369(3) Uani 1 1 d . . . . .
H15A H 0.270143 0.724987 0.739186 0.044 Uiso 1 1 calc R . . . .
C16A C 0.2060(2) 0.62150(17) 0.64349(8) 0.0503(4) Uani 1 1 d . . . . .
H16C H 0.164049 0.535723 0.617609 0.060 Uiso 1 1 calc R . . . .
H16D H 0.232628 0.695857 0.618927 0.060 Uiso 1 1 calc R . . . .
C17A C 0.00895(14) 0.30792(12) 0.70882(7) 0.0318(3) Uani 1 1 d . . . . .
C18A C -0.14902(18) 0.10600(14) 0.63497(8) 0.0468(3) Uani 1 1 d . . . . .
H18C H -0.219731 0.114141 0.667103 0.056 Uiso 1 1 calc R . . . .
H18D H -0.150496 0.015101 0.631708 0.056 Uiso 1 1 calc R . . . .
C19A C -0.1976(2) 0.13483(19) 0.56176(9) 0.0605(4) Uani 1 1 d . . . . .

loop_
_atom_site_aniso_label
_atom_site_aniso_U_11
_atom_site_aniso_U_22
_atom_site_aniso_U_33
_atom_site_aniso_U_23
_atom_site_aniso_U_13
_atom_site_aniso_U_12
F1 0.1433(13) 0.0851(9) 0.0567(7) 0.0040(6) 0.0409(8) -0.0022(8)
F2 0.0746(8) 0.0590(7) 0.1049(10) 0.0042(6) 0.0217(7) -0.0136(6)
F3 0.1174(12) 0.0575(7) 0.1485(14) 0.0415(8) -0.0198(10) 0.0202(7)
O1 0.0305(5) 0.0426(5) 0.0467(5) 0.0012(4) 0.0022(4) 0.0146(4)
O2 0.0384(5) 0.0350(5) 0.0495(6) -0.0064(4) 0.0041(4) 0.0122(4)
N1 0.0309(5) 0.0349(6) 0.0403(6) -0.0009(4) 0.0001(4) 0.0152(4)
C1 0.0320(6) 0.0338(6) 0.0252(6) 0.0029(5) -0.0002(5) 0.0091(5)
C2 0.0347(7) 0.0364(7) 0.0357(7) -0.0022(5) 0.0058(5) 0.0065(5)
C3 0.0497(8) 0.0449(8) 0.0399(7) -0.0055(6) 0.0090(6) 0.0158(7)
C4 0.0607(9) 0.0348(7) 0.0390(7) -0.0042(6) 0.0012(7) 0.0132(7)
C5 0.0471(8) 0.0337(7) 0.0435(8) 0.0070(6) -0.0002(6) 0.0018(6)
C6 0.0357(7) 0.0390(7) 0.0369(7) 0.0092(5) 0.0062(5) 0.0092(5)
C7 0.0270(6) 0.0362(6) 0.0281(6) 0.0011(5) 0.0027(4) 0.0106(5)
C8 0.0372(7) 0.0384(7) 0.0285(6) 0.0030(5) 0.0044(5) 0.0114(5)
C9 0.0490(8) 0.0501(8) 0.0353(7) 0.0090(6) 0.0046(6) 0.0203(7)
C10 0.0719(11) 0.0683(11) 0.0365(8) 0.0155(7) 0.0001(7) 0.0273(9)
C11 0.1032(15) 0.0794(13) 0.0288(8) 0.0097(8) 0.0153(9) 0.0381(12)
C12 0.0995(15) 0.0980(15) 0.0396(9) 0.0119(9) 0.0274(9) 0.0584(13)
C13 0.0634(10) 0.0738(11) 0.0363(8) 0.0093(7) 0.0145(7) 0.0391(9)
C14 0.0264(6) 0.0344(6) 0.0311(6) 0.0011(5) 0.0018(5) 0.0105(5)
C15 0.0331(6) 0.0412(7) 0.0329(6) 0.0051(5) 0.0029(5) 0.0108(5)
C16 0.0495(8) 0.0525(9) 0.0411(8) 0.0146(7) 0.0030(6) 0.0125(7)
C17 0.0319(6) 0.0332(6) 0.0296(6) 0.0029(5) 0.0075(5) 0.0117(5)
C18 0.0447(8) 0.0374(7) 0.0416(8) -0.0058(6) 0.0013(6) 0.0065(6)
C19 0.0705(12) 0.0436(9) 0.0625(11) 0.0065(8) 0.0073(9) 0.0043(8)
F1A 0.1178(11) 0.0698(7) 0.0693(7) 0.0113(6) -0.0223(7) 0.0340(7)
F2A 0.0992(10) 0.1163(11) 0.0473(6) -0.0132(6) 0.0118(6) 0.0241(8)
F3A 0.0667(7) 0.0989(9) 0.0661(7) -0.0252(6) -0.0277(6) 0.0143(6)
O1A 0.0299(5) 0.0392(5) 0.0535(6) -0.0057(4) 0.0040(4) 0.0124(4)
O2A 0.0393(5) 0.0340(5) 0.0430(5) -0.0121(4) -0.0014(4) 0.0126(4)
N1A 0.0300(5) 0.0342(5) 0.0357(6) -0.0073(4) 0.0052(4) 0.0109(4)
C1A 0.0287(6) 0.0244(5) 0.0284(6) 0.0021(4) 0.0057(4) 0.0053(4)
C2A 0.0350(6) 0.0311(6) 0.0311(6) 0.0009(5) -0.0001(5) 0.0104(5)
C3A 0.0447(7) 0.0298(6) 0.0390(7) 0.0034(5) 0.0045(6) 0.0158(5)
C4A 0.0447(7) 0.0253(6) 0.0353(7) -0.0019(5) 0.0064(5) 0.0080(5)
C5A 0.0372(7) 0.0313(6) 0.0287(6) -0.0004(5) 0.0010(5) 0.0055(5)
C6A 0.0315(6) 0.0281(6) 0.0307(6) 0.0039(5) 0.0035(5) 0.0082(5)
C7A 0.0244(5) 0.0263(6) 0.0321(6) 0.0003(5) 0.0031(4) 0.0067(4)
C8A 0.0284(6) 0.0233(5) 0.0310(6) -0.0021(4) 0.0017(5) 0.0051(4)
C9A 0.0382(7) 0.0353(7) 0.0460(8) 0.0053(6) 0.0099(6) 0.0153(6)
C10A 0.0553(9) 0.0377(7) 0.0580(9) 0.0091(7) 0.0080(7) 0.0246(7)
C11A 0.0625(9) 0.0300(7) 0.0453(8) 0.0093(6) 0.0060(7) 0.0129(6)
C12A 0.0469(8) 0.0325(7) 0.0387(7) 0.0036(5) 0.0112(6) 0.0046(6)
C13A 0.0331(6) 0.0305(6) 0.0363(7) 0.0002(5) 0.0064(5) 0.0085(5)
C14A 0.0268(6) 0.0293(6) 0.0323(6) -0.0026(5) 0.0024(5) 0.0082(5)
C15A 0.0393(7) 0.0377(7) 0.0329(6) 0.0029(5) 0.0056(5) 0.0135(5)
C16A 0.0637(10) 0.0530(9) 0.0361(7) 0.0067(6) 0.0094(7) 0.0232(8)
C17A 0.0318(6) 0.0301(6) 0.0321(6) -0.0031(5) -0.0011(5) 0.0131(5)
C18A 0.0469(8) 0.0340(7) 0.0455(8) -0.0088(6) -0.0052(6) 0.0052(6)
C19A 0.0628(11) 0.0587(10) 0.0445(9) -0.0112(7) -0.0086(8) 0.0130(8)

loop_
_atom_type_symbol
_atom_type_description
_atom_type_scat_dispersion_real
_atom_type_scat_dispersion_imag
_atom_type_scat_source
C C 0.0181 0.0091 'International Tables Vol C Tables 4.2.6.8 and 6.1.1.4'
H H 0.0000 0.0000 'International Tables Vol C Tables 4.2.6.8 and 6.1.1.4'
F F 0.0727 0.0534 'International Tables Vol C Tables 4.2.6.8 and 6.1.1.4'
N N 0.0311 0.0180 'International Tables Vol C Tables 4.2.6.8 and 6.1.1.4'
O O 0.0492 0.0322 'International Tables Vol C Tables 4.2.6.8 and 6.1.1.4'

loop_
_geom_angle_atom_site_label_1
_geom_angle_atom_site_label_2
_geom_angle_atom_site_label_3
_geom_angle
_geom_angle_site_symmetry_1
_geom_angle_site_symmetry_3
_geom_angle_publ_flag
C17 O2 C18 115.82(11) . . ?
C17 N1 C14 122.31(10) . . ?
C2 C1 C6 118.51(12) . . ?
C2 C1 C7 121.13(11) . . ?
C6 C1 C7 120.33(12) . . ?
C3 C2 C1 120.71(13) . . ?
C4 C3 C2 120.15(14) . . ?
C5 C4 C3 119.82(14) . . ?
C4 C5 C6 120.23(13) . . ?
C5 C6 C1 120.54(13) . . ?
C1 C7 C8 115.94(11) . . ?
C14 C7 C1 121.19(11) . . ?
C14 C7 C8 122.86(11) . . ?
C9 C8 C7 120.21(12) . . ?
C13 C8 C7 121.09(12) . . ?
C13 C8 C9 118.69(13) . . ?
C10 C9 C8 120.33(15) . . ?
C11 C10 C9 120.35(16) . . ?
C12 C11 C10 119.65(15) . . ?
C11 C12 C13 120.47(17) . . ?
C12 C13 C8 120.49(16) . . ?
N1 C14 C15 114.63(11) . . ?
C7 C14 N1 120.77(11) . . ?
C7 C14 C15 124.60(12) . . ?
C16 C15 C14 125.20(14) . . ?
O1 C17 O2 123.21(11) . . ?
O1 C17 N1 126.98(12) . . ?
N1 C17 O2 109.81(11) . . ?
O2 C18 C19 109.54(13) . . ?
F1 C19 F2 106.98(17) . . ?
F1 C19 C18 111.69(15) . . ?
F2 C19 C18 110.93(16) . . ?
F3 C19 F1 107.92(18) . . ?
F3 C19 F2 106.74(15) . . ?
F3 C19 C18 112.30(18) . . ?
C17A O2A C18A 115.13(11) . . ?
C17A N1A C14A 122.60(10) . . ?
C2A C1A C6A 118.44(11) . . ?
C2A C1A C7A 122.45(11) . . ?
C6A C1A C7A 119.08(11) . . ?
C3A C2A C1A 120.61(12) . . ?
C4A C3A C2A 120.14(12) . . ?
C3A C4A C5A 119.92(12) . . ?
C6A C5A C4A 120.17(12) . . ?
C5A C6A C1A 120.70(11) . . ?
C1A C7A C8A 114.84(10) . . ?
C14A C7A C1A 122.39(11) . . ?
C14A C7A C8A 122.76(11) . . ?
C9A C8A C7A 121.34(11) . . ?
C9A C8A C13A 118.55(12) . . ?
C13A C8A C7A 119.97(11) . . ?
C10A C9A C8A 120.38(13) . . ?
C11A C10A C9A 120.49(14) . . ?
C10A C11A C12A 119.58(13) . . ?
C11A C12A C13A 120.21(13) . . ?
C12A C13A C8A 120.79(12) . . ?
N1A C14A C15A 114.36(11) . . ?
C7A C14A N1A 119.98(11) . . ?
C7A C14A C15A 125.64(11) . . ?
C16A C15A C14A 124.94(13) . . ?
O1A C17A O2A 123.23(11) . . ?
O1A C17A N1A 127.12(11) . . ?
N1A C17A O2A 109.63(10) . . ?
O2A C18A C19A 109.41(14) . . ?
F1A C19A F3A 107.11(16) . . ?
F1A C19A C18A 112.52(14) . . ?
F2A C19A F1A 107.05(18) . . ?
F2A C19A F3A 106.47(14) . . ?
F2A C19A C18A 113.00(17) . . ?
F3A C19A C18A 110.32(16) . . ?

loop_
_geom_bond_atom_site_label_1
_geom_bond_atom_site_label_2
_geom_bond_distance
_geom_bond_site_symmetry_2
_geom_bond_publ_flag
F1 C19 1.334(2) . ?
F2 C19 1.337(2) . ?
F3 C19 1.324(3) . ?
O1 C17 1.2085(15) . ?
O2 C17 1.3691(15) . ?
O2 C18 1.4201(17) . ?
N1 C14 1.4266(16) . ?
N1 C17 1.3315(16) . ?
C1 C2 1.3898(19) . ?
C1 C6 1.3952(18) . ?
C1 C7 1.4897(17) . ?
C2 C3 1.3865(19) . ?
C3 C4 1.381(2) . ?
C4 C5 1.380(2) . ?
C5 C6 1.386(2) . ?
C7 C8 1.4898(17) . ?
C7 C14 1.3478(18) . ?
C8 C9 1.390(2) . ?
C8 C13 1.387(2) . ?
C9 C10 1.387(2) . ?
C10 C11 1.377(3) . ?
C11 C12 1.373(3) . ?
C12 C13 1.386(2) . ?
C14 C15 1.4614(18) . ?
C15 C16 1.324(2) . ?
C18 C19 1.481(2) . ?
F1A C19A 1.328(2) . ?
F2A C19A 1.328(2) . ?
F3A C19A 1.342(2) . ?
O1A C17A 1.2077(16) . ?
O2A C17A 1.3738(15) . ?
O2A C18A 1.4238(17) . ?
N1A C14A 1.4288(15) . ?
N1A C17A 1.3304(16) . ?
C1A C2A 1.3930(17) . ?
C1A C6A 1.4001(17) . ?
C1A C7A 1.4898(16) . ?
C2A C3A 1.3905(18) . ?
C3A C4A 1.3816(19) . ?
C4A C5A 1.3838(19) . ?
C5A C6A 1.3835(17) . ?
C7A C8A 1.4902(17) . ?
C7A C14A 1.3494(17) . ?
C8A C9A 1.3915(18) . ?
C8A C13A 1.3938(18) . ?
C9A C10A 1.388(2) . ?
C10A C11A 1.381(2) . ?
C11A C12A 1.382(2) . ?
C12A C13A 1.3831(19) . ?
C14A C15A 1.4611(18) . ?
C15A C16A 1.322(2) . ?
C18A C19A 1.488(2) . ?

loop_
_geom_hbond_atom_site_label_D
_geom_hbond_atom_site_label_H
_geom_hbond_atom_site_label_A
_geom_hbond_distance_DH
_geom_hbond_distance_HA
_geom_hbond_distance_DA
_geom_hbond_angle_DHA
_geom_hbond_site_symmetry_A
_geom_hbond_publ_flag
N1 H1 O1A 0.86 1.93 2.7912(14) 174.8 1_655 yes
N1A H1A O1 0.86 1.94 2.7738(14) 163.1 . yes
